data_7151484
loop_
_publ_author_name
'Moody, Christopher J.'
'Slawin, Alexandra M. Z.'
'Willows, David'

_publ_section_title
;
 Dirhodium(ii) tetraacetate catalysed reactions of diazo thioamides:
 isolation and cycloaddition of anhydro-4-hydroxy-1,3-thiazolium
 hydroxides (thioisom&#xFFFD;nchnones), an approach to analogues of
 dehydrogliotoxin
;
_journal_issue 15
_journal_name_full 'Organic &amp;  Biomolecular Chemistry'
_journal_page_first 2716
_journal_paper_doi 10.1039/b305698h
_journal_volume 1
_journal_year 2003
_chemical_formula_moiety 'C20 H20 N2 O5 S'
_chemical_formula_sum 'C20 H20 N2 O5 S'
_chemical_formula_weight 400.44
_chemical_name_systematic
;
?
;
_space_group_IT_number 14
_symmetry_cell_setting monoclinic
_symmetry_space_group_name_Hall '-P 2ybc'
_symmetry_space_group_name_H-M 'P 1 21/c 1'
_atom_sites_solution_hydrogens geom
_atom_sites_solution_primary direct
_atom_sites_solution_secondary difmap
_audit_creation_method SHELXL-97
_cell_angle_alpha 90.00
_cell_angle_beta 105.83(3)
_cell_angle_gamma 90.00
_cell_formula_units_Z 4
_cell_length_a 14.396(3)
_cell_length_b 8.9008(18)
_cell_length_c 15.043(3)
_cell_measurement_reflns_used 25
_cell_measurement_temperature 293(2)
_cell_measurement_theta_max 12.42
_cell_measurement_theta_min 10.43
_cell_volume 1854.4(7)
_computing_cell_refinement TEXSAN
_computing_data_collection TEXSAN
_computing_data_reduction TEXSAN
_computing_molecular_graphics SHELXTL
_computing_publication_material SHELXTL
_computing_structure_refinement 'SHELXL-97 (Sheldrick, 1997)'
_computing_structure_solution 'SHELXS-97 (Sheldrick, 1990)'
_diffrn_ambient_temperature 293(2)
_diffrn_measured_fraction_theta_full 0.981
_diffrn_measured_fraction_theta_max 0.981
_diffrn_measurement_device_type 'scintillation counter'
_diffrn_measurement_method 'OMEGA SCANS'
_diffrn_radiation_monochromator graphite
_diffrn_radiation_source 'fine-focus sealed tube'
_diffrn_radiation_type CuK\a
_diffrn_radiation_wavelength 1.54178
_diffrn_reflns_av_R_equivalents 0.0215
_diffrn_reflns_av_sigmaI/netI 0.0300
_diffrn_reflns_limit_h_max 16
_diffrn_reflns_limit_h_min 0
_diffrn_reflns_limit_k_max 10
_diffrn_reflns_limit_k_min 0
_diffrn_reflns_limit_l_max 16
_diffrn_reflns_limit_l_min -16
_diffrn_reflns_number 2816
_diffrn_reflns_theta_full 60.06
_diffrn_reflns_theta_max 60.06
_diffrn_reflns_theta_min 3.19
_diffrn_standards_decay_% 1.07
_diffrn_standards_interval_count 150
_diffrn_standards_number 3
_exptl_absorpt_coefficient_mu 1.865
_exptl_absorpt_correction_T_max 1.00000
_exptl_absorpt_correction_T_min .853
_exptl_absorpt_correction_type empirical
_exptl_crystal_colour colourless
_exptl_crystal_density_diffrn 1.434
_exptl_crystal_density_method 'not measured'
_exptl_crystal_description prism
_exptl_crystal_F_000 840
_exptl_crystal_size_max .2
_exptl_crystal_size_mid .2
_exptl_crystal_size_min .1
_refine_diff_density_max 0.309
_refine_diff_density_min -0.425
_refine_diff_density_rms 0.051
_refine_ls_extinction_coef 0.0038(6)
_refine_ls_extinction_expression Fc^*^=kFc[1+0.001xFc^2^\l^3^/sin(2\q)]^-1/4^
_refine_ls_extinction_method SHELXL
_refine_ls_goodness_of_fit_ref 1.033
_refine_ls_hydrogen_treatment mixed
_refine_ls_matrix_type full
_refine_ls_number_parameters 254
_refine_ls_number_reflns 2696
_refine_ls_number_restraints 0
_refine_ls_restrained_S_all 1.033
_refine_ls_R_factor_all 0.0627
_refine_ls_R_factor_gt 0.0454
_refine_ls_shift/su_max 0.002
_refine_ls_shift/su_mean 0.000
_refine_ls_structure_factor_coef Fsqd
_refine_ls_weighting_details 'calc w=1/[\s^2^(Fo^2^)+(0.0949P)^2^+0.0961P] where P=(Fo^2^+2Fc^2^)/3'
_refine_ls_weighting_scheme calc
_refine_ls_wR_factor_gt 0.1230
_refine_ls_wR_factor_ref 0.1358
_reflns_number_gt 2046
_reflns_number_total 2696
_reflns_threshold_expression >2sigma(I)
_cod_data_source_file b305698h.txt
_cod_data_source_block 10
_cod_depositor_comments
;
The following automatic conversions were performed:
'_symmetry_cell_setting' value 'Monoclinic' changed to 'monoclinic'
according to '/home/saulius/struct/CIF-dictionaries/cif_core.dic'
dictionary named 'cif_core.dic' version 2.4.1 from 2010-06-29.

Automatic conversion script
Id: cif_fix_enum 1527 2010-12-29 10:47:43Z saulius 
;
_cod_original_cell_volume 1854.4(6)
_cod_original_sg_symbol_H-M P2(1)/c
_cod_database_code 7151484

loop_
_symmetry_equiv_pos_as_xyz
'x, y, z'
'-x, y+1/2, -z+1/2'
'-x, -y, -z'
'x, -y-1/2, z-1/2'

loop_
_atom_site_label
_atom_site_type_symbol
_atom_site_fract_x
_atom_site_fract_y
_atom_site_fract_z
_atom_site_U_iso_or_equiv
_atom_site_adp_type
_atom_site_occupancy
_atom_site_symmetry_multiplicity
_atom_site_calc_flag
_atom_site_refinement_flags
_atom_site_disorder_assembly
_atom_site_disorder_group
N1 N 0.19878(13) 0.4467(3) 0.79048(13) 0.0483(5) Uani 1 1 d . . .
S2 S 0.30733(4) 0.38438(8) 0.95511(4) 0.0514(3) Uani 1 1 d . . .
C2 C 0.29068(16) 0.3656(3) 0.82867(16) 0.0468(6) Uani 1 1 d . . .
C3 C 0.36441(17) 0.4440(3) 0.78563(17) 0.0503(6) Uani 1 1 d . . .
C4 C 0.31369(18) 0.5911(3) 0.75271(17) 0.0507(6) Uani 1 1 d . . .
C5 C 0.3473(2) 0.7183(3) 0.71834(19) 0.0607(7) Uani 1 1 d . . .
H5A H 0.4114 0.7246 0.7172 0.073 Uiso 1 1 calc R . .
C6 C 0.2841(2) 0.8363(3) 0.68563(19) 0.0619(7) Uani 1 1 d . . .
H6A H 0.3063 0.9217 0.6622 0.074 Uiso 1 1 calc R . .
C7 C 0.1900(2) 0.8292(3) 0.68720(19) 0.0618(7) Uani 1 1 d . . .
H7A H 0.1495 0.9104 0.6657 0.074 Uiso 1 1 calc R . .
C8 C 0.15333(19) 0.7024(3) 0.72050(18) 0.0581(7) Uani 1 1 d . . .
H8A H 0.0891 0.6963 0.7212 0.070 Uiso 1 1 calc R . .
C9 C 0.21781(17) 0.5861(3) 0.75239(17) 0.0489(6) Uani 1 1 d . . .
C10 C 0.13589(18) 0.4270(3) 0.84348(17) 0.0511(6) Uani 1 1 d . . .
O10 O 0.05860(13) 0.4888(2) 0.83277(14) 0.0635(5) Uani 1 1 d . . .
C11 C 0.18320(17) 0.3132(3) 0.91839(17) 0.0510(6) Uani 1 1 d . . .
C12 C 0.19183(16) 0.1640(3) 0.86703(17) 0.0481(6) Uani 1 1 d . . .
H12A H 0.1294 0.1346 0.8254 0.058 Uiso 1 1 calc R . .
O13 O 0.20276(14) -0.0161(3) 0.99142(15) 0.0736(6) Uani 1 1 d . . .
C13 C 0.23486(19) 0.0383(3) 0.93268(18) 0.0541(7) Uani 1 1 d . . .
N14 N 0.32080(15) -0.0037(3) 0.91623(15) 0.0562(6) Uani 1 1 d . . .
C14 C 0.3796(2) -0.1263(4) 0.9656(2) 0.0730(8) Uani 1 1 d . . .
H14A H 0.3461 -0.1755 1.0045 0.109 Uiso 1 1 calc R . .
H14B H 0.4398 -0.0872 1.0028 0.109 Uiso 1 1 calc R . .
H14C H 0.3918 -0.1971 0.9219 0.109 Uiso 1 1 calc R . .
C15 C 0.34830(18) 0.0899(3) 0.85447(17) 0.0517(6) Uani 1 1 d . . .
O15 O 0.42617(13) 0.0817(2) 0.83856(14) 0.0654(6) Uani 1 1 d . . .
C16 C 0.26647(17) 0.1964(3) 0.81285(16) 0.0477(6) Uani 1 1 d . . .
H16A H 0.2391 0.1753 0.7469 0.057 Uiso 1 1 calc R . .
C17 C 0.3747(2) 0.3590(3) 0.69958(19) 0.0601(7) Uani 1 1 d . . .
H17A H 0.3122 0.3469 0.6566 0.090 Uiso 1 1 calc R . .
H17B H 0.4027 0.2620 0.7176 0.090 Uiso 1 1 calc R . .
H17C H 0.4157 0.4152 0.6709 0.090 Uiso 1 1 calc R . .
C18 C 0.46371(18) 0.4642(3) 0.8549(2) 0.0598(7) Uani 1 1 d . . .
H18A H 0.5066 0.5128 0.8251 0.090 Uiso 1 1 calc R . .
H18B H 0.4894 0.3676 0.8774 0.090 Uiso 1 1 calc R . .
H18C H 0.4573 0.5247 0.9058 0.090 Uiso 1 1 calc R . .
O19 O 0.16978(14) 0.3588(2) 1.07064(13) 0.0675(6) Uani 1 1 d . . .
C19 C 0.13423(18) 0.3066(3) 0.99476(18) 0.0528(6) Uani 1 1 d . . .
O20 O 0.04742(12) 0.2468(2) 0.96594(12) 0.0593(5) Uani 1 1 d . . .
C20 C -0.01453(19) 0.2538(4) 1.0287(2) 0.0650(8) Uani 1 1 d . . .
H20A H -0.0808 0.2338 0.9942 0.078 Uiso 1 1 calc R . .
H20B H -0.0120 0.3544 1.0541 0.078 Uiso 1 1 calc R . .
C21 C 0.0153(2) 0.1440(4) 1.1055(2) 0.0773(9) Uani 1 1 d . . .
H21A H -0.0265 0.1529 1.1452 0.116 Uiso 1 1 calc R . .
H21B H 0.0806 0.1640 1.1402 0.116 Uiso 1 1 calc R . .
H21C H 0.0109 0.0441 1.0806 0.116 Uiso 1 1 calc R . .

loop_
_atom_site_aniso_label
_atom_site_aniso_U_11
_atom_site_aniso_U_22
_atom_site_aniso_U_33
_atom_site_aniso_U_23
_atom_site_aniso_U_13
_atom_site_aniso_U_12
N1 0.0361(11) 0.0617(13) 0.0469(11) 0.0022(10) 0.0110(9) 0.0012(9)
S2 0.0453(4) 0.0641(5) 0.0435(4) -0.0045(3) 0.0098(3) -0.0051(3)
C2 0.0383(13) 0.0594(15) 0.0409(12) -0.0024(11) 0.0079(10) 0.0016(11)
C3 0.0384(13) 0.0630(16) 0.0494(14) 0.0012(12) 0.0119(11) -0.0035(11)
C4 0.0465(14) 0.0600(16) 0.0444(13) 0.0002(12) 0.0102(11) -0.0034(11)
C5 0.0552(16) 0.0688(18) 0.0576(16) 0.0015(14) 0.0149(13) -0.0137(14)
C6 0.0672(18) 0.0589(16) 0.0577(16) 0.0057(14) 0.0139(13) -0.0074(14)
C7 0.0671(18) 0.0607(17) 0.0537(15) 0.0052(13) 0.0099(13) 0.0048(14)
C8 0.0496(15) 0.0703(18) 0.0509(14) 0.0025(13) 0.0078(12) 0.0014(13)
C9 0.0460(14) 0.0563(15) 0.0433(13) 0.0019(11) 0.0103(11) 0.0009(11)
C10 0.0419(14) 0.0620(16) 0.0493(14) -0.0064(12) 0.0122(11) -0.0018(12)
O10 0.0490(11) 0.0747(13) 0.0714(12) 0.0063(10) 0.0241(9) 0.0121(9)
C11 0.0414(13) 0.0666(16) 0.0454(13) -0.0063(12) 0.0126(11) 0.0000(12)
C12 0.0404(13) 0.0573(15) 0.0463(13) -0.0062(12) 0.0111(10) -0.0051(11)
O13 0.0695(13) 0.0822(14) 0.0739(13) 0.0188(11) 0.0278(11) -0.0006(11)
C13 0.0490(15) 0.0598(16) 0.0537(15) -0.0022(13) 0.0141(12) -0.0088(12)
N14 0.0544(13) 0.0566(13) 0.0562(13) 0.0049(11) 0.0127(10) 0.0039(10)
C14 0.0694(19) 0.073(2) 0.073(2) 0.0112(16) 0.0137(15) 0.0114(15)
C15 0.0485(15) 0.0573(15) 0.0490(14) -0.0056(12) 0.0132(12) 0.0005(12)
O15 0.0509(11) 0.0756(13) 0.0734(13) 0.0051(10) 0.0231(10) 0.0098(9)
C16 0.0453(13) 0.0571(15) 0.0403(12) -0.0031(11) 0.0110(10) -0.0019(11)
C17 0.0577(16) 0.0714(18) 0.0564(16) -0.0016(14) 0.0245(13) -0.0010(14)
C18 0.0412(14) 0.0718(18) 0.0646(16) 0.0020(14) 0.0111(12) -0.0028(13)
O19 0.0687(12) 0.0869(14) 0.0499(11) -0.0150(10) 0.0212(10) -0.0162(11)
C19 0.0508(15) 0.0592(16) 0.0508(15) -0.0018(12) 0.0178(12) -0.0010(12)
O20 0.0474(10) 0.0855(13) 0.0480(10) -0.0026(9) 0.0178(8) -0.0095(9)
C20 0.0531(16) 0.086(2) 0.0612(16) 0.0061(15) 0.0253(13) 0.0030(15)
C21 0.0702(19) 0.102(3) 0.0592(18) 0.0091(17) 0.0163(15) -0.0103(18)

loop_
_atom_type_symbol
_atom_type_description
_atom_type_scat_dispersion_real
_atom_type_scat_dispersion_imag
_atom_type_scat_source
C C 0.0181 0.0091 'International Tables Vol C Tables 4.2.6.8 and 6.1.1.4'
H H 0.0000 0.0000 'International Tables Vol C Tables 4.2.6.8 and 6.1.1.4'
N N 0.0311 0.0180 'International Tables Vol C Tables 4.2.6.8 and 6.1.1.4'
O O 0.0492 0.0322 'International Tables Vol C Tables 4.2.6.8 and 6.1.1.4'
S S 0.3331 0.5567 'International Tables Vol C Tables 4.2.6.8 and 6.1.1.4'

loop_
_geom_angle_atom_site_label_1
_geom_angle_atom_site_label_2
_geom_angle_atom_site_label_3
_geom_angle
_geom_angle_site_symmetry_1
_geom_angle_site_symmetry_3
_geom_angle_publ_flag
C10 N1 C9 125.1(2) . . ?
C10 N1 C2 112.0(2) . . ?
C9 N1 C2 109.38(19) . . ?
C11 S2 C2 79.49(11) . . ?
N1 C2 C16 105.97(19) . . ?
N1 C2 C3 105.0(2) . . ?
C16 C2 C3 121.6(2) . . ?
N1 C2 S2 101.86(15) . . ?
C16 C2 S2 101.86(16) . . ?
C3 C2 S2 118.33(17) . . ?
C4 C3 C18 113.5(2) . . ?
C4 C3 C17 107.3(2) . . ?
C18 C3 C17 110.1(2) . . ?
C4 C3 C2 101.64(19) . . ?
C18 C3 C2 112.7(2) . . ?
C17 C3 C2 111.3(2) . . ?
C9 C4 C5 118.4(3) . . ?
C9 C4 C3 111.4(2) . . ?
C5 C4 C3 129.9(2) . . ?
C4 C5 C6 119.2(3) . . ?
C7 C6 C5 121.2(3) . . ?
C6 C7 C8 121.3(3) . . ?
C9 C8 C7 116.4(3) . . ?
C4 C9 C8 123.5(2) . . ?
C4 C9 N1 109.2(2) . . ?
C8 C9 N1 127.3(2) . . ?
O10 C10 N1 126.3(3) . . ?
O10 C10 C11 127.3(2) . . ?
N1 C10 C11 106.3(2) . . ?
C19 C11 C10 112.4(2) . . ?
C19 C11 C12 117.6(2) . . ?
C10 C11 C12 106.2(2) . . ?
C19 C11 S2 113.86(18) . . ?
C10 C11 S2 101.21(18) . . ?
C12 C11 S2 103.95(16) . . ?
C13 C12 C16 105.29(19) . . ?
C13 C12 C11 112.4(2) . . ?
C16 C12 C11 105.3(2) . . ?
O13 C13 N14 124.4(3) . . ?
O13 C13 C12 127.4(2) . . ?
N14 C13 C12 108.2(2) . . ?
C13 N14 C15 113.1(2) . . ?
C13 N14 C14 122.6(2) . . ?
C15 N14 C14 124.1(2) . . ?
O15 C15 N14 123.1(2) . . ?
O15 C15 C16 128.0(2) . . ?
N14 C15 C16 108.8(2) . . ?
C15 C16 C12 103.9(2) . . ?
C15 C16 C2 115.4(2) . . ?
C12 C16 C2 105.10(19) . . ?
O19 C19 O20 125.8(2) . . ?
O19 C19 C11 122.7(2) . . ?
O20 C19 C11 111.4(2) . . ?
C19 O20 C20 117.4(2) . . ?
O20 C20 C21 112.0(2) . . ?

loop_
_geom_bond_atom_site_label_1
_geom_bond_atom_site_label_2
_geom_bond_distance
_geom_bond_site_symmetry_2
_geom_bond_publ_flag
N1 C10 1.371(3) . ?
N1 C9 1.424(3) . ?
N1 C2 1.479(3) . ?
S2 C11 1.834(2) . ?
S2 C2 1.859(2) . ?
C2 C16 1.550(4) . ?
C2 C3 1.552(3) . ?
C3 C4 1.515(4) . ?
C3 C18 1.533(3) . ?
C3 C17 1.541(4) . ?
C4 C9 1.380(3) . ?
C4 C5 1.386(4) . ?
C5 C6 1.389(4) . ?
C6 C7 1.362(4) . ?
C7 C8 1.396(4) . ?
C8 C9 1.386(4) . ?
C10 O10 1.212(3) . ?
C10 C11 1.530(4) . ?
C11 C19 1.504(3) . ?
C11 C12 1.558(4) . ?
C12 C13 1.509(4) . ?
C12 C16 1.543(3) . ?
O13 C13 1.205(3) . ?
C13 N14 1.378(3) . ?
N14 C15 1.383(3) . ?
N14 C14 1.455(3) . ?
C15 O15 1.210(3) . ?
C15 C16 1.509(4) . ?
O19 C19 1.209(3) . ?
C19 O20 1.318(3) . ?
O20 C20 1.466(3) . ?
C20 C21 1.484(4) . ?

loop_
_geom_torsion_atom_site_label_1
_geom_torsion_atom_site_label_2
_geom_torsion_atom_site_label_3
_geom_torsion_atom_site_label_4
_geom_torsion
_geom_torsion_site_symmetry_1
_geom_torsion_site_symmetry_2
_geom_torsion_site_symmetry_3
_geom_torsion_site_symmetry_4
_geom_torsion_publ_flag
C10 N1 C2 C16 70.7(2) . . . . ?
C9 N1 C2 C16 -146.18(19) . . . . ?
C10 N1 C2 C3 -159.4(2) . . . . ?
C9 N1 C2 C3 -16.3(3) . . . . ?
C10 N1 C2 S2 -35.5(2) . . . . ?
C9 N1 C2 S2 107.65(18) . . . . ?
C11 S2 C2 N1 50.99(17) . . . . ?
C11 S2 C2 C16 -58.36(15) . . . . ?
C11 S2 C2 C3 165.5(2) . . . . ?
N1 C2 C3 C4 17.6(2) . . . . ?
C16 C2 C3 C4 137.6(2) . . . . ?
S2 C2 C3 C4 -95.1(2) . . . . ?
N1 C2 C3 C18 139.4(2) . . . . ?
C16 C2 C3 C18 -100.6(3) . . . . ?
S2 C2 C3 C18 26.7(3) . . . . ?
N1 C2 C3 C17 -96.4(2) . . . . ?
C16 C2 C3 C17 23.6(3) . . . . ?
S2 C2 C3 C17 150.86(19) . . . . ?
C18 C3 C4 C9 -135.3(2) . . . . ?
C17 C3 C4 C9 102.9(2) . . . . ?
C2 C3 C4 C9 -14.1(3) . . . . ?
C18 C3 C4 C5 49.9(4) . . . . ?
C17 C3 C4 C5 -71.9(3) . . . . ?
C2 C3 C4 C5 171.2(3) . . . . ?
C9 C4 C5 C6 0.5(4) . . . . ?
C3 C4 C5 C6 175.0(3) . . . . ?
C4 C5 C6 C7 0.3(4) . . . . ?
C5 C6 C7 C8 -0.9(5) . . . . ?
C6 C7 C8 C9 0.7(4) . . . . ?
C5 C4 C9 C8 -0.8(4) . . . . ?
C3 C4 C9 C8 -176.3(2) . . . . ?
C5 C4 C9 N1 -179.9(2) . . . . ?
C3 C4 C9 N1 4.6(3) . . . . ?
C7 C8 C9 C4 0.2(4) . . . . ?
C7 C8 C9 N1 179.2(2) . . . . ?
C10 N1 C9 C4 144.9(2) . . . . ?
C2 N1 C9 C4 7.7(3) . . . . ?
C10 N1 C9 C8 -34.2(4) . . . . ?
C2 N1 C9 C8 -171.4(2) . . . . ?
C9 N1 C10 O10 37.9(4) . . . . ?
C2 N1 C10 O10 174.1(3) . . . . ?
C9 N1 C10 C11 -141.7(2) . . . . ?
C2 N1 C10 C11 -5.5(3) . . . . ?
O10 C10 C11 C19 -12.9(4) . . . . ?
N1 C10 C11 C19 166.7(2) . . . . ?
O10 C10 C11 C12 117.0(3) . . . . ?
N1 C10 C11 C12 -63.4(2) . . . . ?
O10 C10 C11 S2 -134.8(3) . . . . ?
N1 C10 C11 S2 44.8(2) . . . . ?
C2 S2 C11 C19 -174.9(2) . . . . ?
C2 S2 C11 C10 -54.09(16) . . . . ?
C2 S2 C11 C12 55.93(17) . . . . ?
C19 C11 C12 C13 -51.4(3) . . . . ?
C10 C11 C12 C13 -178.24(19) . . . . ?
S2 C11 C12 C13 75.5(2) . . . . ?
C19 C11 C12 C16 -165.5(2) . . . . ?
C10 C11 C12 C16 67.7(2) . . . . ?
S2 C11 C12 C16 -38.6(2) . . . . ?
C16 C12 C13 O13 175.6(3) . . . . ?
C11 C12 C13 O13 61.5(4) . . . . ?
C16 C12 C13 N14 -2.8(3) . . . . ?
C11 C12 C13 N14 -117.0(2) . . . . ?
O13 C13 N14 C15 -171.3(3) . . . . ?
C12 C13 N14 C15 7.3(3) . . . . ?
O13 C13 N14 C14 3.7(4) . . . . ?
C12 C13 N14 C14 -177.8(2) . . . . ?
C13 N14 C15 O15 171.9(2) . . . . ?
C14 N14 C15 O15 -3.0(4) . . . . ?
C13 N14 C15 C16 -8.7(3) . . . . ?
C14 N14 C15 C16 176.4(2) . . . . ?
O15 C15 C16 C12 -174.4(3) . . . . ?
N14 C15 C16 C12 6.2(3) . . . . ?
O15 C15 C16 C2 -59.8(3) . . . . ?
N14 C15 C16 C2 120.7(2) . . . . ?
C13 C12 C16 C15 -2.0(3) . . . . ?
C11 C12 C16 C15 117.0(2) . . . . ?
C13 C12 C16 C2 -123.7(2) . . . . ?
C11 C12 C16 C2 -4.7(2) . . . . ?
N1 C2 C16 C15 -174.63(19) . . . . ?
C3 C2 C16 C15 65.8(3) . . . . ?
S2 C2 C16 C15 -68.5(2) . . . . ?
N1 C2 C16 C12 -60.8(2) . . . . ?
C3 C2 C16 C12 179.7(2) . . . . ?
S2 C2 C16 C12 45.40(19) . . . . ?
C10 C11 C19 O19 -106.7(3) . . . . ?
C12 C11 C19 O19 129.5(3) . . . . ?
S2 C11 C19 O19 7.6(4) . . . . ?
C10 C11 C19 O20 69.3(3) . . . . ?
C12 C11 C19 O20 -54.5(3) . . . . ?
S2 C11 C19 O20 -176.41(19) . . . . ?
O19 C19 O20 C20 4.8(4) . . . . ?
C11 C19 O20 C20 -171.0(2) . . . . ?
C19 O20 C20 C21 -75.3(3) . . . . ?
